data_4104503
loop_
_publ_author_name
'Sattler, Aaron'
'Zhu, Guang'
'Parkin, Gerard'

_publ_section_title
;
 Multiple Modes for Coordination of Phenazine to Molybdenum: Ring Fusion
 Promotes Access to \h4-Coordination, Oxidative Addition of Dihydrogen and
 Hydrogenation of Aromatic Nitrogen Compounds
;
_journal_coden_ASTM JACSAT
_journal_issue 22
_journal_name_full 'Journal of the American Chemical Society'
_journal_page_first 7828
_journal_page_last 7838
_journal_paper_doi 10.1021/ja901896x
_journal_volume 131
_journal_year 2009
_chemical_formula_sum 'C21 H35 Mo N2 P3'
_chemical_formula_weight 504.36
_chemical_name_common (Phenazine)Mo(PMe3)3
_space_group_IT_number 19
_symmetry_cell_setting orthorhombic
_symmetry_space_group_name_Hall 'P 2ac 2ab'
_symmetry_space_group_name_H-M 'P 21 21 21'
_atom_sites_solution_hydrogens geom
_atom_sites_solution_primary direct
_atom_sites_solution_secondary difmap
_audit_creation_method SHELXL-97
_cell_angle_alpha 90.00
_cell_angle_beta 90.00
_cell_angle_gamma 90.00
_cell_formula_units_Z 4
_cell_length_a 9.9136(7)
_cell_length_b 15.4103(12)
_cell_length_c 16.3476(12)
_cell_measurement_temperature 243(2)
_cell_volume 2497.4(3)
_computing_cell_refinement 'Bruker SMART'
_computing_data_collection 'Bruker SMART'
_computing_data_reduction 'Bruker SHELXTL'
_computing_molecular_graphics 'Bruker SHELXTL'
_computing_publication_material 'Bruker SHELXTL'
_computing_structure_refinement 'SHELXL-97 (Sheldrick, 1997)'
_computing_structure_solution 'SHELXS-97 (Sheldrick, 1990)'
_diffrn_ambient_temperature 243(2)
_diffrn_measured_fraction_theta_full 0.942
_diffrn_measured_fraction_theta_max 0.942
_diffrn_measurement_device_type 'CCD area detector'
_diffrn_measurement_method 'phi and omega scans'
_diffrn_radiation_monochromator graphite
_diffrn_radiation_source 'fine-focus sealed tube'
_diffrn_radiation_type MoK\a
_diffrn_radiation_wavelength 0.71073
_diffrn_reflns_av_R_equivalents 0.0190
_diffrn_reflns_av_sigmaI/netI 0.0146
_diffrn_reflns_limit_h_max 9
_diffrn_reflns_limit_h_min -12
_diffrn_reflns_limit_k_max 18
_diffrn_reflns_limit_k_min -19
_diffrn_reflns_limit_l_max 20
_diffrn_reflns_limit_l_min -21
_diffrn_reflns_number 17001
_diffrn_reflns_theta_full 28.05
_diffrn_reflns_theta_max 28.05
_diffrn_reflns_theta_min 1.82
_exptl_absorpt_coefficient_mu 0.726
_exptl_absorpt_correction_T_max 0.8684
_exptl_absorpt_correction_T_min 0.7600
_exptl_absorpt_correction_type none
_exptl_crystal_density_diffrn 1.341
_exptl_crystal_density_method 'not measured'
_exptl_crystal_F_000 1048
_exptl_crystal_size_max 0.40
_exptl_crystal_size_mid 0.40
_exptl_crystal_size_min 0.20
_refine_diff_density_max 0.278
_refine_diff_density_min -0.226
_refine_diff_density_rms 0.039
_refine_ls_abs_structure_details 'Flack H D (1983), Acta Cryst. A39, 876-881'
_refine_ls_abs_structure_Flack 0.25(2)
_refine_ls_extinction_coef 0.00161(19)
_refine_ls_extinction_expression Fc^*^=kFc[1+0.001xFc^2^\l^3^/sin(2\q)]^-1/4^
_refine_ls_extinction_method SHELXL
_refine_ls_goodness_of_fit_ref 1.031
_refine_ls_hydrogen_treatment mixed
_refine_ls_matrix_type full
_refine_ls_number_parameters 246
_refine_ls_number_reflns 5550
_refine_ls_number_restraints 0
_refine_ls_restrained_S_all 1.031
_refine_ls_R_factor_all 0.0195
_refine_ls_R_factor_gt 0.0183
_refine_ls_shift/su_max 0.014
_refine_ls_shift/su_mean 0.000
_refine_ls_structure_factor_coef Fsqd
_refine_ls_weighting_details 'calc w=1/[\s^2^(Fo^2^)+(0.0310P)^2^+0.3600P] where P=(Fo^2^+2Fc^2^)/3'
_refine_ls_weighting_scheme calc
_refine_ls_wR_factor_gt 0.0482
_refine_ls_wR_factor_ref 0.0488
_reflns_number_gt 5384
_reflns_number_total 5550
_reflns_threshold_expression >2sigma(I)
_cod_data_source_file ja901896x_si_002.cif
_cod_data_source_block mophes10
_cod_depositor_comments
;
 Updated bibliographic information.

 Antanas Vaitkus,
 2019-10-09
;
_cod_database_code 4104503

loop_
_symmetry_equiv_pos_as_xyz
'x, y, z'
'-x+1/2, -y, z+1/2'
'-x, y+1/2, -z+1/2'
'x+1/2, -y+1/2, -z'

loop_
_atom_site_label
_atom_site_type_symbol
_atom_site_fract_x
_atom_site_fract_y
_atom_site_fract_z
_atom_site_U_iso_or_equiv
_atom_site_adp_type
_atom_site_occupancy
_atom_site_symmetry_multiplicity
_atom_site_calc_flag
_atom_site_refinement_flags
Mo Mo -1.261517(12) -0.418951(9) -0.213370(8) 0.02728(4) Uani 1 1 d .
P1 P -1.10634(5) -0.46332(4) -0.10521(3) 0.03970(11) Uani 1 1 d .
P2 P -1.44657(5) -0.40945(4) -0.11823(3) 0.04099(11) Uani 1 1 d .
P3 P -1.21352(5) -0.26486(3) -0.19729(3) 0.04078(11) Uani 1 1 d .
N1 N -1.00746(16) -0.49606(10) -0.33085(10) 0.0378(3) Uani 1 1 d .
N2 N -1.14472(16) -0.35080(12) -0.40025(10) 0.0413(4) Uani 1 1 d .
C11 C -1.0647(3) -0.4014(2) -0.01223(15) 0.0693(7) Uani 1 1 d .
H11A H -1.0004 -0.4339 0.0204 0.104 Uiso 1 1 calc R
H11B H -1.1461 -0.3917 0.0194 0.104 Uiso 1 1 calc R
H11C H -1.0257 -0.3460 -0.0275 0.104 Uiso 1 1 calc R
C12 C -1.1486(3) -0.56813(17) -0.05980(16) 0.0690(7) Uani 1 1 d .
H12A H -1.0835 -0.5820 -0.0175 0.103 Uiso 1 1 calc R
H12B H -1.1464 -0.6126 -0.1017 0.103 Uiso 1 1 calc R
H12C H -1.2381 -0.5654 -0.0361 0.103 Uiso 1 1 calc R
C13 C -0.9333(2) -0.4851(2) -0.13915(17) 0.0722(8) Uani 1 1 d .
H13A H -0.8788 -0.5022 -0.0926 0.108 Uiso 1 1 calc R
H13B H -0.8956 -0.4331 -0.1636 0.108 Uiso 1 1 calc R
H13C H -0.9339 -0.5315 -0.1792 0.108 Uiso 1 1 calc R
C21 C -1.5521(3) -0.50653(17) -0.10601(17) 0.0645(7) Uani 1 1 d .
H21A H -1.6227 -0.4949 -0.0664 0.097 Uiso 1 1 calc R
H21B H -1.4969 -0.5544 -0.0870 0.097 Uiso 1 1 calc R
H21C H -1.5924 -0.5215 -0.1582 0.097 Uiso 1 1 calc R
C22 C -1.5782(2) -0.33042(19) -0.14370(18) 0.0664(7) Uani 1 1 d .
H22A H -1.6476 -0.3316 -0.1019 0.100 Uiso 1 1 calc R
H22B H -1.6175 -0.3450 -0.1962 0.100 Uiso 1 1 calc R
H22C H -1.5389 -0.2728 -0.1464 0.100 Uiso 1 1 calc R
C23 C -1.4214(3) -0.38480(19) -0.00940(14) 0.0636(7) Uani 1 1 d .
H23A H -1.5081 -0.3840 0.0182 0.095 Uiso 1 1 calc R
H23B H -1.3786 -0.3285 -0.0040 0.095 Uiso 1 1 calc R
H23C H -1.3644 -0.4289 0.0151 0.095 Uiso 1 1 calc R
C31 C -1.2480(3) -0.20110(14) -0.10460(16) 0.0651(6) Uani 1 1 d .
H31A H -1.2200 -0.1415 -0.1132 0.098 Uiso 1 1 calc R
H31B H -1.1983 -0.2255 -0.0589 0.098 Uiso 1 1 calc R
H31C H -1.3438 -0.2027 -0.0927 0.098 Uiso 1 1 calc R
C32 C -1.2859(3) -0.19160(16) -0.27301(17) 0.0706(7) Uani 1 1 d .
H32A H -1.2600 -0.1324 -0.2603 0.106 Uiso 1 1 calc R
H32B H -1.3834 -0.1965 -0.2721 0.106 Uiso 1 1 calc R
H32C H -1.2528 -0.2069 -0.3269 0.106 Uiso 1 1 calc R
C33 C -1.0340(2) -0.24154(15) -0.20962(18) 0.0641(6) Uani 1 1 d .
H33A H -1.0187 -0.1798 -0.2029 0.096 Uiso 1 1 calc R
H33B H -1.0051 -0.2592 -0.2638 0.096 Uiso 1 1 calc R
H33C H -0.9830 -0.2732 -0.1688 0.096 Uiso 1 1 calc R
C41 C -1.14226(18) -0.48768(12) -0.32415(11) 0.0360(4) Uani 1 1 d .
C42 C -1.2173(2) -0.54882(12) -0.27597(12) 0.0415(4) Uani 1 1 d .
H42A H -1.1689 -0.5948 -0.2456 0.050 Uiso 1 1 calc R
C43 C -1.3590(2) -0.54094(14) -0.26776(13) 0.0472(5) Uani 1 1 d .
H43A H -1.4087 -0.5815 -0.2317 0.057 Uiso 1 1 calc R
C44 C -1.42484(19) -0.46725(16) -0.29949(12) 0.0485(5) Uani 1 1 d .
H44A H -1.5205 -0.4571 -0.2850 0.058 Uiso 1 1 calc R
C45 C -1.35442(18) -0.40231(15) -0.34222(11) 0.0431(5) Uani 1 1 d .
H45A H -1.4005 -0.3475 -0.3568 0.052 Uiso 1 1 calc R
C46 C -1.21232(17) -0.41177(14) -0.35724(10) 0.0362(4) Uani 1 1 d .
C51 C -0.94065(18) -0.43373(12) -0.37312(11) 0.0363(4) Uani 1 1 d .
C52 C -0.7991(2) -0.43921(14) -0.38211(14) 0.0462(5) Uani 1 1 d .
H52A H -0.7520 -0.4852 -0.3574 0.055 Uiso 1 1 calc R
C53 C -0.7294(2) -0.37826(16) -0.42636(14) 0.0538(5) Uani 1 1 d .
H53A H -0.6354 -0.3831 -0.4320 0.065 Uiso 1 1 calc R
C54 C -0.7978(2) -0.30838(16) -0.46342(14) 0.0537(5) Uani 1 1 d .
H54A H -0.7497 -0.2673 -0.4943 0.064 Uiso 1 1 calc R
C55 C -0.9346(2) -0.30057(15) -0.45437(13) 0.0495(5) Uani 1 1 d .
H55A H -0.9795 -0.2537 -0.4792 0.059 Uiso 1 1 calc R
C56 C -1.00962(19) -0.36162(13) -0.40844(11) 0.0382(4) Uani 1 1 d .

loop_
_atom_site_aniso_label
_atom_site_aniso_U_11
_atom_site_aniso_U_22
_atom_site_aniso_U_33
_atom_site_aniso_U_23
_atom_site_aniso_U_13
_atom_site_aniso_U_12
Mo 0.02447(6) 0.02921(7) 0.02816(7) 0.00004(5) -0.00026(5) -0.00263(5)
P1 0.0378(2) 0.0467(3) 0.0346(2) 0.0046(2) -0.00606(19) 0.0018(2)
P2 0.0325(2) 0.0506(3) 0.0399(2) -0.0006(2) 0.00771(17) -0.0017(2)
P3 0.0453(2) 0.0291(2) 0.0480(3) -0.00012(19) 0.0034(2) -0.00188(18)
N1 0.0386(8) 0.0350(8) 0.0400(8) -0.0025(6) 0.0047(6) 0.0015(6)
N2 0.0373(8) 0.0537(10) 0.0329(8) 0.0080(7) -0.0008(6) 0.0019(7)
C11 0.0735(16) 0.085(2) 0.0493(13) -0.0052(13) -0.0257(12) -0.0036(15)
C12 0.094(2) 0.0570(15) 0.0564(14) 0.0236(12) -0.0113(13) -0.0009(14)
C13 0.0380(11) 0.115(2) 0.0639(15) 0.0109(15) -0.0069(11) 0.0168(13)
C21 0.0486(12) 0.0733(16) 0.0715(16) -0.0010(13) 0.0204(12) -0.0198(12)
C22 0.0416(12) 0.0807(18) 0.0771(17) -0.0028(14) 0.0098(12) 0.0177(12)
C23 0.0614(14) 0.088(2) 0.0416(12) -0.0091(12) 0.0143(10) -0.0030(13)
C31 0.0786(17) 0.0434(11) 0.0734(15) -0.0181(10) 0.0101(15) -0.0081(13)
C32 0.0894(18) 0.0444(12) 0.0781(17) 0.0196(12) -0.0062(15) 0.0123(12)
C33 0.0537(12) 0.0531(13) 0.0856(17) -0.0041(13) 0.0074(13) -0.0219(10)
C41 0.0391(9) 0.0355(9) 0.0334(9) -0.0070(7) 0.0029(7) -0.0033(7)
C42 0.0470(10) 0.0327(8) 0.0447(10) -0.0064(7) 0.0092(8) -0.0076(7)
C43 0.0453(10) 0.0481(11) 0.0481(12) -0.0130(9) 0.0081(8) -0.0182(9)
C44 0.0313(8) 0.0727(14) 0.0414(11) -0.0092(10) -0.0023(8) -0.0122(9)
C45 0.0322(9) 0.0625(13) 0.0345(9) -0.0035(9) -0.0066(7) -0.0003(8)
C46 0.0352(8) 0.0470(10) 0.0263(7) -0.0020(7) -0.0036(6) -0.0012(8)
C51 0.0352(8) 0.0395(10) 0.0342(8) -0.0038(7) 0.0032(7) -0.0012(7)
C52 0.0380(9) 0.0470(11) 0.0537(12) 0.0010(9) 0.0037(8) 0.0033(8)
C53 0.0369(10) 0.0619(13) 0.0626(13) -0.0014(10) 0.0084(10) -0.0047(9)
C54 0.0501(12) 0.0562(13) 0.0548(12) 0.0064(10) 0.0119(10) -0.0127(10)
C55 0.0500(12) 0.0506(12) 0.0481(12) 0.0114(9) 0.0044(9) -0.0022(10)
C56 0.0392(9) 0.0434(10) 0.0322(9) 0.0007(8) 0.0014(7) -0.0018(8)

loop_
_atom_type_symbol
_atom_type_description
_atom_type_scat_dispersion_real
_atom_type_scat_dispersion_imag
_atom_type_scat_source
C C 0.0033 0.0016 'International Tables Vol C Tables 4.2.6.8 and 6.1.1.4'
H H 0.0000 0.0000 'International Tables Vol C Tables 4.2.6.8 and 6.1.1.4'
N N 0.0061 0.0033 'International Tables Vol C Tables 4.2.6.8 and 6.1.1.4'
P P 0.1023 0.0942 'International Tables Vol C Tables 4.2.6.8 and 6.1.1.4'
Mo Mo -1.6832 0.6857 'International Tables Vol C Tables 4.2.6.8 and 6.1.1.4'

loop_
_geom_angle_atom_site_label_1
_geom_angle_atom_site_label_2
_geom_angle_atom_site_label_3
_geom_angle
C44 Mo C42 64.73(8)
C44 Mo C43 35.96(8)
C42 Mo C43 36.00(7)
C44 Mo C45 35.71(7)
C42 Mo C45 76.48(8)
C43 Mo C45 64.54(8)
C44 Mo C46 63.47(6)
C42 Mo C46 64.17(7)
C43 Mo C46 75.16(7)
C45 Mo C46 35.41(6)
C44 Mo C41 74.91(7)
C42 Mo C41 35.47(6)
C43 Mo C41 63.55(7)
C45 Mo C41 63.86(7)
C46 Mo C41 35.42(6)
C44 Mo P2 82.95(5)
C42 Mo P2 119.17(5)
C43 Mo P2 88.82(5)
C45 Mo P2 106.13(5)
C46 Mo P2 141.54(4)
C41 Mo P2 152.36(5)
C44 Mo P3 121.71(6)
C42 Mo P3 149.61(5)
C43 Mo P3 157.42(6)
C45 Mo P3 93.90(6)
C46 Mo P3 91.21(5)
C41 Mo P3 114.46(5)
P2 Mo P3 91.137(18)
C44 Mo P1 143.75(6)
C42 Mo P1 87.60(6)
C43 Mo P1 108.46(6)
C45 Mo P1 160.29(5)
C46 Mo P1 126.41(4)
C41 Mo P1 96.44(5)
P2 Mo P1 91.677(19)
P3 Mo P1 94.115(18)
C12 P1 C13 100.09(14)
C12 P1 C11 100.04(13)
C13 P1 C11 97.75(13)
C12 P1 Mo 113.44(9)
C13 P1 Mo 114.94(9)
C11 P1 Mo 126.43(9)
C22 P2 C23 100.32(13)
C22 P2 C21 99.25(13)
C23 P2 C21 98.08(13)
C22 P2 Mo 115.83(9)
C23 P2 Mo 122.32(8)
C21 P2 Mo 117.03(9)
C32 P3 C33 100.76(14)
C32 P3 C31 98.95(13)
C33 P3 C31 99.62(13)
C32 P3 Mo 116.97(9)
C33 P3 Mo 111.72(8)
C31 P3 Mo 125.01(8)
C41 N1 C51 117.27(17)
C46 N2 C56 117.10(16)
N1 C41 C42 119.71(18)
N1 C41 C46 121.14(17)
C42 C41 C46 118.78(17)
N1 C41 Mo 126.19(13)
C42 C41 Mo 67.78(10)
C46 C41 Mo 72.15(10)
C43 C42 C41 120.63(19)
C43 C42 Mo 72.10(11)
C41 C42 Mo 76.75(10)
C44 C43 C42 119.60(18)
C44 C43 Mo 71.17(11)
C42 C43 Mo 71.89(11)
C45 C44 C43 121.76(18)
C45 C44 Mo 73.78(11)
C43 C44 Mo 72.87(11)
C44 C45 C46 120.0(2)
C44 C45 Mo 70.51(11)
C46 C45 Mo 75.76(10)
N2 C46 C45 120.29(18)
N2 C46 C41 120.83(16)
C45 C46 C41 118.87(18)
N2 C46 Mo 129.91(13)
C45 C46 Mo 68.83(10)
C41 C46 Mo 72.42(10)
N1 C51 C52 119.71(17)
N1 C51 C56 121.59(16)
C52 C51 C56 118.70(17)
C53 C52 C51 120.9(2)
C52 C53 C54 120.5(2)
C55 C54 C53 119.8(2)
C54 C55 C56 121.3(2)
N2 C56 C55 119.33(19)
N2 C56 C51 121.94(17)
C55 C56 C51 118.72(18)

loop_
_geom_bond_atom_site_label_1
_geom_bond_atom_site_label_2
_geom_bond_distance
Mo C44 2.2710(19)
Mo C42 2.2902(18)
Mo C43 2.2930(19)
Mo C45 2.3132(18)
Mo C46 2.4045(17)
Mo C41 2.4081(18)
Mo P2 2.4096(5)
Mo P3 2.4360(5)
Mo P1 2.4414(5)
P1 C12 1.826(2)
P1 C13 1.834(2)
P1 C11 1.842(2)
P2 C22 1.833(3)
P2 C23 1.836(2)
P2 C21 1.836(2)
P3 C32 1.823(2)
P3 C33 1.827(2)
P3 C31 1.838(2)
N1 C41 1.347(2)
N1 C51 1.356(2)
N2 C46 1.351(3)
N2 C56 1.356(2)
C41 C42 1.436(3)
C41 C46 1.464(3)
C42 C43 1.416(3)
C43 C44 1.409(3)
C44 C45 1.406(3)
C45 C46 1.437(2)
C51 C52 1.414(3)
C51 C56 1.427(3)
C52 C53 1.372(3)
C53 C54 1.409(3)
C54 C55 1.369(3)
C55 C56 1.415(3)
